data_4123317
loop_
_publ_author_name
'Fuentes, Noelia'
'Kong, Wangqing'
'Fern\'andez-S\'anchez, Luis'
'Merino, Est\'ibaliz'
'Nevado, Cristina'

_publ_section_title
;
 Cyclization Cascades via N-Amidyl Radicals toward Highly Functionalized
 Heterocyclic Scaffolds.
;
_journal_issue 2
_journal_name_full 'Journal of the American Chemical Society'
_journal_page_first 964
_journal_page_last 973
_journal_paper_doi 10.1021/ja5115858
_journal_volume 137
_journal_year 2015
_chemical_formula_moiety 'C22 H22 Br N O2'
_chemical_formula_sum 'C22 H22 Br N O2'
_chemical_formula_weight 412.32
_chemical_name_systematic
;
 ?
;
_space_group_crystal_system monoclinic
_space_group_IT_number 14
_space_group_name_Hall '-P 2ybc'
_space_group_name_H-M_alt 'P 1 21/c 1'
_symmetry_space_group_name_Hall '-P 2ybc'
_symmetry_space_group_name_H-M 'P 1 21/c 1'
_atom_sites_solution_hydrogens geom
_audit_creation_method SHELXL-2014
_cell_angle_alpha 90
_cell_angle_beta 110.5111(9)
_cell_angle_gamma 90
_cell_formula_units_Z 8
_cell_length_a 25.00825(19)
_cell_length_b 9.1190(6)
_cell_length_c 17.54725(16)
_cell_measurement_reflns_used 24892
_cell_measurement_temperature 160(2)
_cell_measurement_theta_max 29.4600
_cell_measurement_theta_min 2.3140
_cell_volume 3748.0(3)
_computing_cell_refinement 'CrysAlisPro, Version 1.171.37.31d (Agilent Technologies, 2014)'
_computing_data_collection 'CrysAlisPro, Version 1.171.37.31d (Agilent Technologies, 2014)'
_computing_data_reduction 'CrysAlisPro, Version 1.171.37.31d (Agilent Technologies, 2014)'
_computing_molecular_graphics 'ORTEPII (Johnson, 1976)'
_computing_publication_material 'SHELXL-2013 and PLATON (Spek, 2009)'
_computing_structure_refinement 'SHELXL-2013 (Sheldrick, 2008)'
_computing_structure_solution 'SHELXS-2013 (Sheldrick, 2008)'
_diffrn_ambient_temperature 160(2)
_diffrn_detector 'Atlas CCD camera on \k goniostat'
_diffrn_detector_area_resol_mean 10.3801
_diffrn_measured_fraction_theta_full 1.000
_diffrn_measured_fraction_theta_max 0.956
_diffrn_measurement_device_type 'Oxford Diffraction SuperNova, dual radiation diffractometer'
_diffrn_measurement_method '\w scans'
_diffrn_radiation_monochromator mirror
_diffrn_radiation_source 'SuperNova (Mo) X-ray Source'
_diffrn_radiation_type 'Mo K\a'
_diffrn_radiation_wavelength 0.71073
_diffrn_reflns_av_R_equivalents 0.0278
_diffrn_reflns_av_unetI/netI 0.0202
_diffrn_reflns_Laue_measured_fraction_full 1.000
_diffrn_reflns_Laue_measured_fraction_max 0.956
_diffrn_reflns_limit_h_max 33
_diffrn_reflns_limit_h_min -34
_diffrn_reflns_limit_k_max 12
_diffrn_reflns_limit_k_min -12
_diffrn_reflns_limit_l_max 23
_diffrn_reflns_limit_l_min -24
_diffrn_reflns_number 48547
_diffrn_reflns_point_group_measured_fraction_full 1.000
_diffrn_reflns_point_group_measured_fraction_max 0.956
_diffrn_reflns_theta_full 25.242
_diffrn_reflns_theta_max 29.586
_diffrn_reflns_theta_min 2.233
_exptl_absorpt_coefficient_mu 2.216
_exptl_absorpt_correction_T_max 1.00000
_exptl_absorpt_correction_T_min 0.77802
_exptl_absorpt_correction_type multi-scan
_exptl_absorpt_process_details
;
Empirical absorption correction using spherical harmonics,
 implemented in SCALE3 ABSPACK scaling algorithm.
CrysAlisPro, Version 1.171.37.31d (Agilent Technologies, 2014)
;
_exptl_crystal_colour colourless
_exptl_crystal_density_diffrn 1.461
_exptl_crystal_description prism
_exptl_crystal_F_000 1696
_exptl_crystal_size_max 0.30
_exptl_crystal_size_mid 0.30
_exptl_crystal_size_min 0.24
_refine_diff_density_max 1.613
_refine_diff_density_min -1.557
_refine_diff_density_rms 0.083
_refine_ls_extinction_method none
_refine_ls_goodness_of_fit_ref 1.042
_refine_ls_hydrogen_treatment constr
_refine_ls_matrix_type full
_refine_ls_number_parameters 478
_refine_ls_number_reflns 9823
_refine_ls_number_restraints 0
_refine_ls_restrained_S_all 1.042
_refine_ls_R_factor_all 0.0451
_refine_ls_R_factor_gt 0.0413
_refine_ls_shift/su_max 0.001
_refine_ls_shift/su_mean 0.000
_refine_ls_structure_factor_coef Fsqd
_refine_ls_weighting_details 'w=1/[\s^2^(Fo^2^)+(0.0482P)^2^+4.5412P] where P=(Fo^2^+2Fc^2^)/3'
_refine_ls_weighting_scheme calc
_refine_ls_wR_factor_gt 0.1038
_refine_ls_wR_factor_ref 0.1069
_reflns_Friedel_coverage 0.000
_reflns_number_gt 9148
_reflns_number_total 9823
_reflns_threshold_expression 'I > 2\s(I)'
_cod_data_source_file ja5115858_si_005.cif
_cod_data_source_block NV1414
_cod_depositor_comments 'Adding full bibliography for 4123315--4123319.cif.'
_cod_database_code 4123317
_shelx_space_group_comment
;
The symmetry employed for this shelxl refinement is uniquely defined
by the following loop, which should always be used as a source of
symmetry information in preference to the above space-group names.
They are only intended as comments.
;
_shelxl_version_number 2014-3

loop_
_space_group_symop_operation_xyz
'x, y, z'
'-x, y+1/2, -z+1/2'
'-x, -y, -z'
'x, -y-1/2, z-1/2'

loop_
_atom_site_label
_atom_site_type_symbol
_atom_site_fract_x
_atom_site_fract_y
_atom_site_fract_z
_atom_site_U_iso_or_equiv
_atom_site_adp_type
_atom_site_occupancy
_atom_site_site_symmetry_order
_atom_site_calc_flag
_atom_site_refinement_flags_posn
_atom_site_refinement_flags_adp
Br1 Br 0.25221(2) 0.19179(3) 0.02804(2) 0.03622(8) Uani 1 1 d . .
O1 O 0.52650(8) 0.2339(2) 0.22756(12) 0.0256(4) Uani 1 1 d . .
O2 O 0.61140(9) 0.8424(2) 0.15898(15) 0.0362(5) Uani 1 1 d . .
N1 N 0.49468(8) 0.4333(2) 0.14728(13) 0.0182(4) Uani 1 1 d . .
C1 C 0.53696(10) 0.3529(3) 0.20450(14) 0.0183(4) Uani 1 1 d . .
C2 C 0.59656(10) 0.4215(3) 0.23442(14) 0.0180(4) Uani 1 1 d . .
C3 C 0.59038(10) 0.5869(3) 0.24059(14) 0.0193(4) Uani 1 1 d . .
H31 H 0.5772 0.6086 0.2864 0.023 Uiso 1 1 calc R U
H32 H 0.6283 0.6334 0.2528 0.023 Uiso 1 1 calc R U
C4 C 0.54911(10) 0.6532(3) 0.16398(14) 0.0183(4) Uani 1 1 d . .
C5 C 0.50306(10) 0.5760(3) 0.12022(14) 0.0185(4) Uani 1 1 d . .
C6 C 0.63054(11) 0.3618(3) 0.31986(15) 0.0243(5) Uani 1 1 d . .
H61 H 0.6108 0.3875 0.3574 0.036 Uiso 1 1 calc R U
H62 H 0.6689 0.4050 0.3392 0.036 Uiso 1 1 calc R U
H63 H 0.6336 0.2549 0.3174 0.036 Uiso 1 1 calc R U
C7 C 0.62656(9) 0.3754(3) 0.17535(14) 0.0177(4) Uani 1 1 d . .
C8 C 0.63098(10) 0.2266(3) 0.15952(16) 0.0219(5) Uani 1 1 d . .
H8 H 0.6127 0.1560 0.1819 0.026 Uiso 1 1 calc R U
C9 C 0.66162(11) 0.1804(3) 0.11153(17) 0.0255(5) Uani 1 1 d . .
H9 H 0.6638 0.0787 0.1014 0.031 Uiso 1 1 calc R U
C10 C 0.68905(10) 0.2800(3) 0.07803(16) 0.0240(5) Uani 1 1 d . .
C11 C 0.68423(10) 0.4284(3) 0.09323(16) 0.0232(5) Uani 1 1 d . .
H11 H 0.7025 0.4988 0.0708 0.028 Uiso 1 1 calc R U
C12 C 0.65310(10) 0.4753(3) 0.14065(15) 0.0202(4) Uani 1 1 d . .
H12 H 0.6500 0.5773 0.1494 0.024 Uiso 1 1 calc R U
C13 C 0.72361(13) 0.2294(4) 0.02765(19) 0.0356(7) Uani 1 1 d . .
H131 H 0.7628 0.2086 0.0635 0.053 Uiso 1 1 calc R U
H132 H 0.7240 0.3066 -0.0110 0.053 Uiso 1 1 calc R U
H133 H 0.7065 0.1404 -0.0022 0.053 Uiso 1 1 calc R U
C14 C 0.56198(11) 0.8049(3) 0.14415(16) 0.0225(5) Uani 1 1 d . .
C15 C 0.51516(13) 0.9173(3) 0.1139(2) 0.0325(6) Uani 1 1 d . .
H151 H 0.5241 1.0019 0.1506 0.049 Uiso 1 1 calc R U
H152 H 0.4789 0.8740 0.1122 0.049 Uiso 1 1 calc R U
H153 H 0.5120 0.9492 0.0591 0.049 Uiso 1 1 calc R U
C16 C 0.45897(11) 0.6198(3) 0.04016(16) 0.0258(5) Uani 1 1 d . .
H161 H 0.4489 0.5345 0.0039 0.039 Uiso 1 1 calc R U
H162 H 0.4745 0.6972 0.0152 0.039 Uiso 1 1 calc R U
H163 H 0.4248 0.6562 0.0493 0.039 Uiso 1 1 calc R U
C17 C 0.43760(9) 0.3742(3) 0.11941(15) 0.0190(4) Uani 1 1 d . .
C18 C 0.39783(10) 0.4322(3) 0.14905(16) 0.0215(5) Uani 1 1 d . .
H18 H 0.4084 0.5089 0.1881 0.026 Uiso 1 1 calc R U
C19 C 0.34199(11) 0.3784(3) 0.12171(17) 0.0254(5) Uani 1 1 d . .
H19 H 0.3143 0.4182 0.1417 0.030 Uiso 1 1 calc R U
C20 C 0.32765(10) 0.2665(3) 0.06509(17) 0.0233(5) Uani 1 1 d . .
C21 C 0.36722(12) 0.2067(3) 0.03493(17) 0.0265(5) Uani 1 1 d . .
H21 H 0.3566 0.1300 -0.0041 0.032 Uiso 1 1 calc R U
C22 C 0.42267(11) 0.2610(3) 0.06271(17) 0.0239(5) Uani 1 1 d . .
H22 H 0.4504 0.2208 0.0430 0.029 Uiso 1 1 calc R U
Br2 Br 0.25221(2) 0.27200(6) 0.28048(2) 0.05935(15) Uani 1 1 d . .
O3 O -0.02754(8) 0.2580(2) 0.20444(12) 0.0252(4) Uani 1 1 d . .
O4 O -0.11439(9) 0.8587(2) 0.04088(16) 0.0408(5) Uani 1 1 d . .
N2 N 0.00262(8) 0.4523(2) 0.15074(13) 0.0182(4) Uani 1 1 d . .
C31 C -0.03903(10) 0.3742(3) 0.16784(14) 0.0176(4) Uani 1 1 d . .
C32 C -0.09900(10) 0.4401(3) 0.13654(14) 0.0177(4) Uani 1 1 d . .
C33 C -0.09379(10) 0.6062(3) 0.14592(15) 0.0196(4) Uani 1 1 d . .
H331 H -0.1318 0.6509 0.1189 0.024 Uiso 1 1 calc R U
H332 H -0.0812 0.6313 0.2045 0.024 Uiso 1 1 calc R U
C34 C -0.05232(10) 0.6706(3) 0.11015(14) 0.0178(4) Uani 1 1 d . .
C35 C -0.00619(10) 0.5935(2) 0.11315(14) 0.0174(4) Uani 1 1 d . .
C36 C -0.13305(11) 0.3831(3) 0.18829(16) 0.0242(5) Uani 1 1 d . .
H361 H -0.1130 0.4088 0.2455 0.036 Uiso 1 1 calc R U
H362 H -0.1368 0.2763 0.1829 0.036 Uiso 1 1 calc R U
H363 H -0.1711 0.4278 0.1695 0.036 Uiso 1 1 calc R U
C37 C -0.12851(9) 0.3885(3) 0.04820(14) 0.0167(4) Uani 1 1 d . .
C38 C -0.15691(10) 0.4844(3) -0.01445(15) 0.0219(5) Uani 1 1 d . .
H38 H -0.1560 0.5869 -0.0043 0.026 Uiso 1 1 calc R U
C39 C -0.18682(11) 0.4305(3) -0.09239(16) 0.0253(5) Uani 1 1 d . .
H39 H -0.2064 0.4974 -0.1344 0.030 Uiso 1 1 calc R U
C40 C -0.18861(10) 0.2824(3) -0.10992(16) 0.0244(5) Uani 1 1 d . .
C41 C -0.15971(11) 0.1868(3) -0.04741(16) 0.0251(5) Uani 1 1 d . .
H41 H -0.1602 0.0845 -0.0580 0.030 Uiso 1 1 calc R U
C42 C -0.13019(10) 0.2389(3) 0.03037(16) 0.0209(4) Uani 1 1 d . .
H42 H -0.1108 0.1716 0.0722 0.025 Uiso 1 1 calc R U
C43 C -0.22056(13) 0.2269(4) -0.19487(18) 0.0389(7) Uani 1 1 d . .
H431 H -0.2255 0.1204 -0.1933 0.058 Uiso 1 1 calc R U
H432 H -0.1988 0.2499 -0.2302 0.058 Uiso 1 1 calc R U
H433 H -0.2581 0.2742 -0.2162 0.058 Uiso 1 1 calc R U
C44 C -0.06506(11) 0.8218(3) 0.07700(17) 0.0236(5) Uani 1 1 d . .
C45 C -0.01838(12) 0.9352(3) 0.0955(2) 0.0315(6) Uani 1 1 d . .
H451 H -0.0188 0.9959 0.1414 0.047 Uiso 1 1 calc R U
H452 H -0.0246 0.9973 0.0476 0.047 Uiso 1 1 calc R U
H453 H 0.0187 0.8861 0.1096 0.047 Uiso 1 1 calc R U
C46 C 0.03799(11) 0.6363(3) 0.07713(17) 0.0245(5) Uani 1 1 d . .
H461 H 0.0468 0.5517 0.0491 0.037 Uiso 1 1 calc R U
H462 H 0.0728 0.6687 0.1206 0.037 Uiso 1 1 calc R U
H463 H 0.0232 0.7164 0.0382 0.037 Uiso 1 1 calc R U
C47 C 0.06069(9) 0.3987(3) 0.18337(15) 0.0186(4) Uani 1 1 d . .
C48 C 0.07909(11) 0.2867(3) 0.14558(17) 0.0253(5) Uani 1 1 d . .
H48 H 0.0530 0.2386 0.0995 0.030 Uiso 1 1 calc R U
C49 C 0.13623(12) 0.2452(3) 0.17558(18) 0.0312(6) Uani 1 1 d . .
H49 H 0.1496 0.1689 0.1500 0.037 Uiso 1 1 calc R U
C50 C 0.17332(11) 0.3159(3) 0.24289(18) 0.0305(6) Uani 1 1 d . .
C51 C 0.15501(11) 0.4245(3) 0.28223(17) 0.0293(6) Uani 1 1 d . .
H51 H 0.1810 0.4702 0.3293 0.035 Uiso 1 1 calc R U
C52 C 0.09796(11) 0.4665(3) 0.25215(16) 0.0239(5) Uani 1 1 d . .
H52 H 0.0846 0.5413 0.2786 0.029 Uiso 1 1 calc R U

loop_
_atom_site_aniso_label
_atom_site_aniso_U_11
_atom_site_aniso_U_22
_atom_site_aniso_U_33
_atom_site_aniso_U_23
_atom_site_aniso_U_13
_atom_site_aniso_U_12
Br1 0.01588(12) 0.03265(14) 0.05566(19) -0.00513(12) 0.00691(13) -0.00616(10)
O1 0.0213(8) 0.0237(9) 0.0322(10) 0.0061(7) 0.0102(8) -0.0017(7)
O2 0.0271(10) 0.0264(9) 0.0554(14) 0.0027(9) 0.0148(10) -0.0056(8)
N1 0.0131(8) 0.0196(9) 0.0205(9) 0.0011(8) 0.0039(7) -0.0028(7)
C1 0.0175(10) 0.0196(10) 0.0190(10) -0.0011(9) 0.0079(8) 0.0003(9)
C2 0.0157(10) 0.0194(10) 0.0188(10) 0.0004(8) 0.0061(8) -0.0011(8)
C3 0.0171(10) 0.0207(11) 0.0199(11) -0.0038(8) 0.0063(8) -0.0009(8)
C4 0.0178(10) 0.0175(10) 0.0215(11) -0.0015(8) 0.0092(9) 0.0009(8)
C5 0.0184(10) 0.0189(10) 0.0192(10) 0.0006(8) 0.0079(9) 0.0005(8)
C6 0.0216(12) 0.0299(13) 0.0191(11) 0.0025(10) 0.0042(9) 0.0007(10)
C7 0.0129(10) 0.0193(11) 0.0196(11) -0.0014(8) 0.0040(8) -0.0012(8)
C8 0.0205(11) 0.0189(11) 0.0265(12) -0.0015(9) 0.0082(10) -0.0019(9)
C9 0.0239(12) 0.0216(12) 0.0306(13) -0.0068(10) 0.0091(11) 0.0005(9)
C10 0.0163(11) 0.0329(13) 0.0218(12) -0.0069(10) 0.0056(9) 0.0002(9)
C11 0.0185(11) 0.0273(12) 0.0252(12) -0.0003(10) 0.0094(9) -0.0033(9)
C12 0.0174(10) 0.0191(10) 0.0233(11) -0.0015(9) 0.0062(9) -0.0014(9)
C13 0.0279(13) 0.0498(18) 0.0336(15) -0.0146(14) 0.0164(12) -0.0025(13)
C14 0.0236(12) 0.0186(11) 0.0261(12) -0.0022(9) 0.0096(10) -0.0003(9)
C15 0.0336(15) 0.0211(12) 0.0415(16) 0.0040(11) 0.0113(12) 0.0030(11)
C16 0.0232(12) 0.0277(13) 0.0219(12) 0.0042(10) 0.0022(10) -0.0013(10)
C17 0.0145(9) 0.0188(10) 0.0221(11) 0.0004(9) 0.0044(9) -0.0023(8)
C18 0.0204(11) 0.0186(10) 0.0250(12) -0.0036(9) 0.0075(9) -0.0022(9)
C19 0.0189(11) 0.0253(12) 0.0342(13) -0.0009(11) 0.0120(10) 0.0015(9)
C20 0.0138(10) 0.0224(11) 0.0309(13) 0.0026(10) 0.0042(10) -0.0021(8)
C21 0.0235(12) 0.0247(12) 0.0299(14) -0.0086(10) 0.0075(10) -0.0041(9)
C22 0.0204(11) 0.0239(11) 0.0281(13) -0.0051(10) 0.0093(10) -0.0018(10)
Br2 0.02575(16) 0.0965(4) 0.0553(2) 0.0264(2) 0.01358(16) 0.0328(2)
O3 0.0210(8) 0.0247(9) 0.0274(9) 0.0101(8) 0.0054(7) 0.0012(7)
O4 0.0264(10) 0.0257(10) 0.0594(15) 0.0101(10) 0.0014(10) 0.0059(8)
N2 0.0123(8) 0.0194(9) 0.0226(10) 0.0039(7) 0.0056(7) 0.0009(7)
C31 0.0167(10) 0.0189(10) 0.0163(10) -0.0009(8) 0.0045(8) -0.0025(8)
C32 0.0160(10) 0.0207(11) 0.0175(10) 0.0010(8) 0.0072(8) -0.0005(8)
C33 0.0166(10) 0.0201(11) 0.0241(11) -0.0016(9) 0.0095(9) 0.0004(9)
C34 0.0173(10) 0.0158(10) 0.0198(11) -0.0007(8) 0.0059(8) -0.0011(8)
C35 0.0175(10) 0.0164(10) 0.0170(10) 0.0009(8) 0.0046(8) 0.0001(8)
C36 0.0213(11) 0.0309(13) 0.0241(12) 0.0012(10) 0.0124(10) -0.0014(10)
C37 0.0122(9) 0.0203(10) 0.0185(10) 0.0012(8) 0.0063(8) -0.0005(8)
C38 0.0172(10) 0.0222(11) 0.0255(12) 0.0047(9) 0.0067(9) 0.0030(9)
C39 0.0178(11) 0.0357(14) 0.0210(12) 0.0071(10) 0.0052(9) 0.0023(10)
C40 0.0148(11) 0.0385(15) 0.0207(12) -0.0035(10) 0.0072(9) -0.0032(10)
C41 0.0203(12) 0.0267(12) 0.0297(13) -0.0071(10) 0.0104(10) -0.0024(10)
C42 0.0184(10) 0.0221(11) 0.0214(11) 0.0011(9) 0.0058(9) 0.0025(9)
C43 0.0244(13) 0.064(2) 0.0250(14) -0.0121(14) 0.0049(11) -0.0070(13)
C44 0.0237(12) 0.0199(11) 0.0289(13) 0.0007(9) 0.0113(10) 0.0020(9)
C45 0.0321(14) 0.0194(11) 0.0462(17) 0.0027(11) 0.0176(13) -0.0016(10)
C46 0.0207(11) 0.0240(12) 0.0324(13) 0.0071(10) 0.0137(10) 0.0033(9)
C47 0.0140(10) 0.0189(10) 0.0234(11) 0.0037(9) 0.0072(9) 0.0028(8)
C48 0.0260(12) 0.0235(12) 0.0267(13) 0.0004(10) 0.0098(11) 0.0048(9)
C49 0.0339(14) 0.0291(13) 0.0372(15) 0.0078(12) 0.0207(12) 0.0137(11)
C50 0.0181(12) 0.0380(15) 0.0368(15) 0.0199(12) 0.0113(11) 0.0131(10)
C51 0.0191(12) 0.0350(14) 0.0296(13) 0.0068(11) 0.0032(10) 0.0018(10)
C52 0.0211(11) 0.0239(12) 0.0263(12) 0.0010(9) 0.0080(9) 0.0017(9)

loop_
_atom_type_symbol
_atom_type_description
_atom_type_scat_dispersion_real
_atom_type_scat_dispersion_imag
_atom_type_scat_source
C C 0.0033 0.0016 'International Tables Vol C Tables 4.2.6.8 and 6.1.1.4'
H H 0.0000 0.0000 'International Tables Vol C Tables 4.2.6.8 and 6.1.1.4'
Br Br -0.2901 2.4595 'International Tables Vol C Tables 4.2.6.8 and 6.1.1.4'
O O 0.0106 0.0060 'International Tables Vol C Tables 4.2.6.8 and 6.1.1.4'
N N 0.0061 0.0033 'International Tables Vol C Tables 4.2.6.8 and 6.1.1.4'

loop_
_geom_angle_atom_site_label_1
_geom_angle_atom_site_label_2
_geom_angle_atom_site_label_3
_geom_angle
C1 N1 C5 124.09(19)
C1 N1 C17 117.49(19)
C5 N1 C17 118.15(19)
O1 C1 N1 120.9(2)
O1 C1 C2 123.2(2)
N1 C1 C2 115.9(2)
C3 C2 C1 108.59(19)
C3 C2 C7 113.87(19)
C1 C2 C7 107.69(18)
C3 C2 C6 108.4(2)
C1 C2 C6 109.14(19)
C7 C2 C6 109.06(19)
C4 C3 C2 112.89(19)
C4 C3 H31 109.0
C2 C3 H31 109.0
C4 C3 H32 109.0
C2 C3 H32 109.0
H31 C3 H32 107.8
C5 C4 C14 124.6(2)
C5 C4 C3 118.9(2)
C14 C4 C3 116.4(2)
C4 C5 N1 119.1(2)
C4 C5 C16 126.7(2)
N1 C5 C16 114.1(2)
C2 C6 H61 109.5
C2 C6 H62 109.5
H61 C6 H62 109.5
C2 C6 H63 109.5
H61 C6 H63 109.5
H62 C6 H63 109.5
C12 C7 C8 117.9(2)
C12 C7 C2 122.6(2)
C8 C7 C2 119.4(2)
C9 C8 C7 121.0(2)
C9 C8 H8 119.5
C7 C8 H8 119.5
C10 C9 C8 121.3(2)
C10 C9 H9 119.4
C8 C9 H9 119.4
C9 C10 C11 117.8(2)
C9 C10 C13 121.2(3)
C11 C10 C13 121.0(3)
C12 C11 C10 121.2(2)
C12 C11 H11 119.4
C10 C11 H11 119.4
C7 C12 C11 121.0(2)
C7 C12 H12 119.5
C11 C12 H12 119.5
C10 C13 H131 109.5
C10 C13 H132 109.5
H131 C13 H132 109.5
C10 C13 H133 109.5
H131 C13 H133 109.5
H132 C13 H133 109.5
O2 C14 C4 119.8(2)
O2 C14 C15 119.3(2)
C4 C14 C15 120.6(2)
C14 C15 H151 109.5
C14 C15 H152 109.5
H151 C15 H152 109.5
C14 C15 H153 109.5
H151 C15 H153 109.5
H152 C15 H153 109.5
C5 C16 H161 109.5
C5 C16 H162 109.5
H161 C16 H162 109.5
C5 C16 H163 109.5
H161 C16 H163 109.5
H162 C16 H163 109.5
C18 C17 C22 120.4(2)
C18 C17 N1 119.2(2)
C22 C17 N1 120.4(2)
C17 C18 C19 120.1(2)
C17 C18 H18 119.9
C19 C18 H18 119.9
C20 C19 C18 118.9(2)
C20 C19 H19 120.6
C18 C19 H19 120.6
C19 C20 C21 121.6(2)
C19 C20 Br1 119.27(19)
C21 C20 Br1 119.1(2)
C20 C21 C22 119.0(2)
C20 C21 H21 120.5
C22 C21 H21 120.5
C21 C22 C17 120.0(2)
C21 C22 H22 120.0
C17 C22 H22 120.0
C31 N2 C35 124.08(19)
C31 N2 C47 117.98(19)
C35 N2 C47 117.29(19)
O3 C31 N2 120.4(2)
O3 C31 C32 123.5(2)
N2 C31 C32 116.1(2)
C33 C32 C31 108.44(19)
C33 C32 C36 108.5(2)
C31 C32 C36 109.37(19)
C33 C32 C37 113.9(2)
C31 C32 C37 107.79(18)
C36 C32 C37 108.79(19)
C34 C33 C32 112.78(19)
C34 C33 H331 109.0
C32 C33 H331 109.0
C34 C33 H332 109.0
C32 C33 H332 109.0
H331 C33 H332 107.8
C35 C34 C44 124.5(2)
C35 C34 C33 119.3(2)
C44 C34 C33 116.1(2)
C34 C35 N2 118.9(2)
C34 C35 C46 126.7(2)
N2 C35 C46 114.3(2)
C32 C36 H361 109.5
C32 C36 H362 109.5
H361 C36 H362 109.5
C32 C36 H363 109.5
H361 C36 H363 109.5
H362 C36 H363 109.5
C38 C37 C42 118.1(2)
C38 C37 C32 122.4(2)
C42 C37 C32 119.4(2)
C37 C38 C39 120.2(2)
C37 C38 H38 119.9
C39 C38 H38 119.9
C40 C39 C38 121.7(2)
C40 C39 H39 119.1
C38 C39 H39 119.1
C39 C40 C41 118.1(2)
C39 C40 C43 120.8(3)
C41 C40 C43 121.1(3)
C42 C41 C40 120.7(2)
C42 C41 H41 119.6
C40 C41 H41 119.6
C41 C42 C37 121.2(2)
C41 C42 H42 119.4
C37 C42 H42 119.4
C40 C43 H431 109.5
C40 C43 H432 109.5
H431 C43 H432 109.5
C40 C43 H433 109.5
H431 C43 H433 109.5
H432 C43 H433 109.5
O4 C44 C34 119.9(2)
O4 C44 C45 119.2(2)
C34 C44 C45 120.6(2)
C44 C45 H451 109.5
C44 C45 H452 109.5
H451 C45 H452 109.5
C44 C45 H453 109.5
H451 C45 H453 109.5
H452 C45 H453 109.5
C35 C46 H461 109.5
C35 C46 H462 109.5
H461 C46 H462 109.5
C35 C46 H463 109.5
H461 C46 H463 109.5
H462 C46 H463 109.5
C48 C47 C52 120.8(2)
C48 C47 N2 121.1(2)
C52 C47 N2 118.0(2)
C47 C48 C49 119.4(3)
C47 C48 H48 120.3
C49 C48 H48 120.3
C50 C49 C48 119.4(3)
C50 C49 H49 120.3
C48 C49 H49 120.3
C51 C50 C49 121.6(2)
C51 C50 Br2 117.9(2)
C49 C50 Br2 120.4(2)
C50 C51 C52 119.1(3)
C50 C51 H51 120.5
C52 C51 H51 120.5
C47 C52 C51 119.7(2)
C47 C52 H52 120.2
C51 C52 H52 120.2

loop_
_geom_bond_atom_site_label_1
_geom_bond_atom_site_label_2
_geom_bond_distance
Br1 C20 1.894(2)
O1 C1 1.218(3)
O2 C14 1.219(3)
N1 C1 1.385(3)
N1 C5 1.426(3)
N1 C17 1.441(3)
C1 C2 1.530(3)
C2 C3 1.524(3)
C2 C7 1.536(3)
C2 C6 1.541(3)
C3 C4 1.505(3)
C3 H31 0.9900
C3 H32 0.9900
C4 C5 1.339(3)
C4 C14 1.489(3)
C5 C16 1.505(3)
C6 H61 0.9800
C6 H62 0.9800
C6 H63 0.9800
C7 C12 1.387(3)
C7 C8 1.397(3)
C8 C9 1.388(4)
C8 H8 0.9500
C9 C10 1.387(4)
C9 H9 0.9500
C10 C11 1.393(4)
C10 C13 1.509(4)
C11 C12 1.391(3)
C11 H11 0.9500
C12 H12 0.9500
C13 H131 0.9800
C13 H132 0.9800
C13 H133 0.9800
C14 C15 1.506(4)
C15 H151 0.9800
C15 H152 0.9800
C15 H153 0.9800
C16 H161 0.9800
C16 H162 0.9800
C16 H163 0.9800
C17 C18 1.379(3)
C17 C22 1.391(3)
C18 C19 1.397(3)
C18 H18 0.9500
C19 C20 1.381(4)
C19 H19 0.9500
C20 C21 1.387(4)
C21 C22 1.390(4)
C21 H21 0.9500
C22 H22 0.9500
Br2 C50 1.891(3)
O3 C31 1.220(3)
O4 C44 1.220(3)
N2 C31 1.379(3)
N2 C35 1.428(3)
N2 C47 1.447(3)
C31 C32 1.528(3)
C32 C33 1.524(3)
C32 C36 1.537(3)
C32 C37 1.539(3)
C33 C34 1.507(3)
C33 H331 0.9900
C33 H332 0.9900
C34 C35 1.336(3)
C34 C44 1.487(3)
C35 C46 1.504(3)
C36 H361 0.9800
C36 H362 0.9800
C36 H363 0.9800
C37 C38 1.390(3)
C37 C42 1.397(3)
C38 C39 1.398(4)
C38 H38 0.9500
C39 C40 1.382(4)
C39 H39 0.9500
C40 C41 1.390(4)
C40 C43 1.511(4)
C41 C42 1.388(4)
C41 H41 0.9500
C42 H42 0.9500
C43 H431 0.9800
C43 H432 0.9800
C43 H433 0.9800
C44 C45 1.507(4)
C45 H451 0.9800
C45 H452 0.9800
C45 H453 0.9800
C46 H461 0.9800
C46 H462 0.9800
C46 H463 0.9800
C47 C48 1.381(3)
C47 C52 1.385(4)
C48 C49 1.391(4)
C48 H48 0.9500
C49 C50 1.379(5)
C49 H49 0.9500
C50 C51 1.374(4)
C51 C52 1.390(4)
C51 H51 0.9500
C52 H52 0.9500

loop_
_geom_torsion_atom_site_label_1
_geom_torsion_atom_site_label_2
_geom_torsion_atom_site_label_3
_geom_torsion_atom_site_label_4
_geom_torsion
C5 N1 C1 O1 177.0(2)
C17 N1 C1 O1 3.0(3)
C5 N1 C1 C2 -4.3(3)
C17 N1 C1 C2 -178.2(2)
O1 C1 C2 C3 -144.4(2)
N1 C1 C2 C3 36.9(3)
O1 C1 C2 C7 91.9(3)
N1 C1 C2 C7 -86.8(2)
O1 C1 C2 C6 -26.4(3)
N1 C1 C2 C6 154.9(2)
C1 C2 C3 C4 -51.2(3)
C7 C2 C3 C4 68.7(2)
C6 C2 C3 C4 -169.70(19)
C2 C3 C4 C5 34.9(3)
C2 C3 C4 C14 -147.3(2)
C14 C4 C5 N1 -177.9(2)
C3 C4 C5 N1 -0.3(3)
C14 C4 C5 C16 5.9(4)
C3 C4 C5 C16 -176.4(2)
C1 N1 C5 C4 -16.3(3)
C17 N1 C5 C4 157.6(2)
C1 N1 C5 C16 160.3(2)
C17 N1 C5 C16 -25.8(3)
C3 C2 C7 C12 9.3(3)
C1 C2 C7 C12 129.7(2)
C6 C2 C7 C12 -112.0(2)
C3 C2 C7 C8 -175.1(2)
C1 C2 C7 C8 -54.7(3)
C6 C2 C7 C8 63.6(3)
C12 C7 C8 C9 0.9(4)
C2 C7 C8 C9 -174.9(2)
C7 C8 C9 C10 0.3(4)
C8 C9 C10 C11 -0.8(4)
C8 C9 C10 C13 178.4(2)
C9 C10 C11 C12 0.2(4)
C13 C10 C11 C12 -179.0(2)
C8 C7 C12 C11 -1.5(3)
C2 C7 C12 C11 174.2(2)
C10 C11 C12 C7 1.0(4)
C5 C4 C14 O2 -145.9(3)
C3 C4 C14 O2 36.4(3)
C5 C4 C14 C15 40.4(4)
C3 C4 C14 C15 -137.3(2)
C1 N1 C17 C18 102.9(3)
C5 N1 C17 C18 -71.4(3)
C1 N1 C17 C22 -77.8(3)
C5 N1 C17 C22 107.9(3)
C22 C17 C18 C19 -0.6(4)
N1 C17 C18 C19 178.8(2)
C17 C18 C19 C20 0.3(4)
C18 C19 C20 C21 -0.1(4)
C18 C19 C20 Br1 179.6(2)
C19 C20 C21 C22 0.2(4)
Br1 C20 C21 C22 -179.5(2)
C20 C21 C22 C17 -0.5(4)
C18 C17 C22 C21 0.7(4)
N1 C17 C22 C21 -178.7(2)
C35 N2 C31 O3 -175.6(2)
C47 N2 C31 O3 -5.1(3)
C35 N2 C31 C32 5.9(3)
C47 N2 C31 C32 176.4(2)
O3 C31 C32 C33 143.5(2)
N2 C31 C32 C33 -38.0(3)
O3 C31 C32 C36 25.4(3)
N2 C31 C32 C36 -156.1(2)
O3 C31 C32 C37 -92.7(3)
N2 C31 C32 C37 85.8(2)
C31 C32 C33 C34 50.9(3)
C36 C32 C33 C34 169.6(2)
C37 C32 C33 C34 -69.1(3)
C32 C33 C34 C35 -33.8(3)
C32 C33 C34 C44 149.1(2)
C44 C34 C35 N2 176.5(2)
C33 C34 C35 N2 -0.4(3)
C44 C34 C35 C46 -6.5(4)
C33 C34 C35 C46 176.7(2)
C31 N2 C35 C34 15.6(3)
C47 N2 C35 C34 -155.0(2)
C31 N2 C35 C46 -161.8(2)
C47 N2 C35 C46 27.6(3)
C33 C32 C37 C38 -11.2(3)
C31 C32 C37 C38 -131.6(2)
C36 C32 C37 C38 109.9(2)
C33 C32 C37 C42 172.9(2)
C31 C32 C37 C42 52.5(3)
C36 C32 C37 C42 -66.0(3)
C42 C37 C38 C39 1.0(3)
C32 C37 C38 C39 -175.0(2)
C37 C38 C39 C40 -0.8(4)
C38 C39 C40 C41 0.1(4)
C38 C39 C40 C43 -179.2(2)
C39 C40 C41 C42 0.3(4)
C43 C40 C41 C42 179.6(2)
C40 C41 C42 C37 -0.1(4)
C38 C37 C42 C41 -0.5(3)
C32 C37 C42 C41 175.6(2)
C35 C34 C44 O4 145.0(3)
C33 C34 C44 O4 -38.0(4)
C35 C34 C44 C45 -41.8(4)
C33 C34 C44 C45 135.1(3)
C31 N2 C47 C48 81.2(3)
C35 N2 C47 C48 -107.7(3)
C31 N2 C47 C52 -101.1(3)
C35 N2 C47 C52 70.1(3)
C52 C47 C48 C49 -2.1(4)
N2 C47 C48 C49 175.5(2)
C47 C48 C49 C50 0.5(4)
C48 C49 C50 C51 1.4(4)
C48 C49 C50 Br2 -175.4(2)
C49 C50 C51 C52 -1.6(4)
Br2 C50 C51 C52 175.3(2)
C48 C47 C52 C51 1.9(4)
N2 C47 C52 C51 -175.8(2)
C50 C51 C52 C47 0.0(4)
